data_7048373
loop_
_publ_author_name
'Xiang, Jing'
'Cheng, Shun-Cheung'
'Jin, Xin-Xin'
'Su, Qian-Qian'
'Zhou, Xin'
'Chu, Wing-Kin'
'Leung, Chi-Fai'
'Ko, Chi-Chiu'

_publ_section_title
;
 Polynuclear Cu(i) and Ag(i) phosphine complexes containing multi-dentate
 polytopic ligands: syntheses, crystal structures and photoluminescence
 properties.
;
_journal_issue 2
_journal_name_full 'Dalton transactions (Cambridge, England : 2003)'
_journal_page_first 741
_journal_page_last 750
_journal_paper_doi 10.1039/c8dt03377c
_journal_volume 48
_journal_year 2019
_chemical_formula_sum 'C4.47 H3.58 Ag0.14 N0.47 O0 P0.24'
_chemical_formula_weight 86.41
_space_group_crystal_system monoclinic
_space_group_IT_number 14
_space_group_name_Hall '-P 2ybc'
_space_group_name_H-M_alt 'P 1 21/c 1'
_symmetry_space_group_name_Hall '-P 2ybc'
_symmetry_space_group_name_H-M 'P 1 21/c 1'
_atom_sites_solution_hydrogens geom
_audit_creation_method SHELXL-2014/7
_audit_update_record
;
2018-10-15 deposited with the CCDC.
2018-12-03 downloaded from the CCDC.
;
_cell_angle_alpha 90
_cell_angle_beta 109.31(3)
_cell_angle_gamma 90
_cell_formula_units_Z 85
_cell_length_a 15.918(3)
_cell_length_b 33.780(7)
_cell_length_c 18.594(4)
_cell_measurement_temperature 293(2)
_cell_volume 9436(4)
_computing_structure_refinement 'SHELXL-2014/7 (Sheldrick, 2014)'
_diffrn_ambient_temperature 293(2)
_diffrn_measured_fraction_theta_full 0.978
_diffrn_measured_fraction_theta_max 0.978
_diffrn_radiation_type MoK\a
_diffrn_radiation_wavelength 0.71073
_diffrn_reflns_av_R_equivalents 0.0445
_diffrn_reflns_av_unetI/netI 0.0523
_diffrn_reflns_Laue_measured_fraction_full 0.978
_diffrn_reflns_Laue_measured_fraction_max 0.978
_diffrn_reflns_limit_h_max 14
_diffrn_reflns_limit_h_min -18
_diffrn_reflns_limit_k_max 40
_diffrn_reflns_limit_k_min -34
_diffrn_reflns_limit_l_max 22
_diffrn_reflns_limit_l_min -15
_diffrn_reflns_number 35673
_diffrn_reflns_point_group_measured_fraction_full 0.978
_diffrn_reflns_point_group_measured_fraction_max 0.978
_diffrn_reflns_theta_full 25.010
_diffrn_reflns_theta_max 25.010
_diffrn_reflns_theta_min 1.814
_exptl_absorpt_coefficient_mu 0.749
_exptl_crystal_density_diffrn 1.292
_exptl_crystal_F_000 3728
_exptl_crystal_size_max 0.080
_exptl_crystal_size_mid 0.070
_exptl_crystal_size_min 0.070
_refine_diff_density_max 4.847
_refine_diff_density_min -1.515
_refine_diff_density_rms 0.218
_refine_ls_extinction_method none
_refine_ls_goodness_of_fit_ref 1.043
_refine_ls_hydrogen_treatment constr
_refine_ls_matrix_type full
_refine_ls_number_parameters 1018
_refine_ls_number_reflns 16257
_refine_ls_number_restraints 2796
_refine_ls_restrained_S_all 0.984
_refine_ls_R_factor_all 0.0882
_refine_ls_R_factor_gt 0.0780
_refine_ls_shift/su_max 0.001
_refine_ls_shift/su_mean 0.000
_refine_ls_structure_factor_coef Fsqd
_refine_ls_weighting_details 'w=1/[\s^2^(Fo^2^)+(0.1874P)^2^+46.8516P] where P=(Fo^2^+2Fc^2^)/3'
_refine_ls_weighting_scheme calc
_refine_ls_wR_factor_gt 0.2502
_refine_ls_wR_factor_ref 0.2688
_reflns_Friedel_coverage 0.000
_reflns_number_gt 13938
_reflns_number_total 16257
_reflns_threshold_expression 'I > 2\s(I)'
_cod_data_source_file c8dt03377c2.cif
_cod_data_source_block 1111
_cod_depositor_comments 'Adding full bibliography for 7048372--7048377.cif.'
_cod_database_code 7048373
_shelx_shelxl_version_number 2014/7
_shelx_space_group_comment
;
The symmetry employed for this shelxl refinement is uniquely defined
by the following loop, which should always be used as a source of
symmetry information in preference to the above space-group names.
They are only intended as comments.
;
_shelx_estimated_absorpt_t_min 0.943
_shelx_estimated_absorpt_t_max 0.949

loop_
_space_group_symop_operation_xyz
'x, y, z'
'-x, y+1/2, -z+1/2'
'-x, -y, -z'
'x, -y-1/2, z-1/2'

loop_
_atom_site_label
_atom_site_type_symbol
_atom_site_fract_x
_atom_site_fract_y
_atom_site_fract_z
_atom_site_U_iso_or_equiv
_atom_site_adp_type
_atom_site_occupancy
_atom_site_site_symmetry_order
_atom_site_calc_flag
_atom_site_refinement_flags_posn
_atom_site_refinement_flags_adp
Ag2 Ag 1.04496(3) 0.84704(2) 0.46078(3) 0.02229(17) Uani 1 1 d . U
Ag3 Ag 0.60176(3) 0.81589(2) 0.37217(3) 0.02715(18) Uani 1 1 d . U
Ag1 Ag 0.88530(3) 0.67019(2) 0.44727(3) 0.02537(17) Uani 1 1 d . U
P2 P 1.04669(12) 0.87661(5) 0.34108(10) 0.0256(4) Uani 1 1 d . U
P4 P 0.52394(12) 0.83604(6) 0.24047(11) 0.0297(4) Uani 1 1 d . U
P3 P 1.07866(12) 0.87948(5) 0.58374(10) 0.0247(4) Uani 1 1 d . U
P5 P 0.57845(12) 0.83860(6) 0.48941(11) 0.0276(4) Uani 1 1 d . U
P1 P 0.91205(12) 0.60206(5) 0.46538(10) 0.0250(4) Uani 1 1 d . U
N4 N 1.0457(4) 0.77833(19) 0.4631(3) 0.0258(12) Uani 1 1 d . U
N10 N 0.7600(4) 0.70506(18) 0.4121(3) 0.0272(12) Uani 1 1 d . U
N6 N 0.7513(4) 0.81390(17) 0.3926(3) 0.0245(11) Uani 1 1 d . U
C23 C 1.0157(6) 0.8181(2) 0.1386(4) 0.0366(17) Uani 1 1 d . U
H23 H 1.0366 0.8195 0.0975 0.044 Uiso 1 1 calc R U
N5 N 0.8973(4) 0.82531(17) 0.4261(3) 0.0237(11) Uani 1 1 d . U
C92 C 0.8849(4) 0.7849(2) 0.4286(4) 0.0225(12) Uani 1 1 d . U
C49 C 1.0779(5) 0.8502(2) 0.6661(4) 0.0309(14) Uani 1 1 d . U
N1 N 0.9737(4) 0.72131(17) 0.4521(3) 0.0256(11) Uani 1 1 d . U
N9 N 0.6824(4) 0.68465(19) 0.3974(4) 0.0315(13) Uani 1 1 d . U
C79 C 0.5145(5) 0.8894(3) 0.2238(5) 0.0383(16) Uani 1 1 d . U
N2 N 1.0627(4) 0.71416(18) 0.4714(3) 0.0281(12) Uani 1 1 d . U
C42 C 1.0040(5) 0.9563(2) 0.5737(4) 0.0328(15) Uani 1 1 d . U
H42 H 1.0616 0.9662 0.5866 0.039 Uiso 1 1 calc R U
N7 N 0.6495(4) 0.74711(19) 0.3795(4) 0.0304(13) Uani 1 1 d . U
N3 N 1.1048(4) 0.74771(19) 0.4772(3) 0.0288(12) Uani 1 1 d . U
C85 C 0.5747(5) 0.8198(3) 0.1707(5) 0.0344(15) Uani 1 1 d . U
C94 C 0.7942(4) 0.7779(2) 0.4083(4) 0.0238(13) Uani 1 1 d . U
C91 C 0.9655(4) 0.7608(2) 0.4479(3) 0.0235(13) Uani 1 1 d . U
C24 C 1.0483(6) 0.8440(3) 0.1995(4) 0.0359(16) Uani 1 1 d . U
H24 H 1.0915 0.8625 0.1994 0.043 Uiso 1 1 calc R U
C37 C 0.9911(5) 0.9159(2) 0.5736(4) 0.0269(13) Uani 1 1 d . U
N8 N 0.6164(4) 0.7101(2) 0.3779(4) 0.0335(13) Uani 1 1 d . U
C95 C 0.7375(4) 0.7433(2) 0.4008(4) 0.0220(12) Uani 1 1 d . U
C43 C 1.1828(5) 0.9075(2) 0.6139(4) 0.0351(15) Uani 1 1 d . U
C56 C 0.7493(5) 0.8213(2) 0.5835(4) 0.0348(16) Uani 1 1 d . U
H56 H 0.7625 0.8213 0.5384 0.042 Uiso 1 1 calc R U
C2 C 1.0926(5) 0.6117(2) 0.5415(4) 0.0334(15) Uani 1 1 d . U
H2 H 1.0869 0.6340 0.5108 0.040 Uiso 1 1 calc R U
C93 C 0.8147(4) 0.8400(2) 0.4037(4) 0.0256(13) Uani 1 1 d . U
H93 H 0.8033 0.8670 0.3964 0.031 Uiso 1 1 calc R U
C38 C 0.9035(5) 0.9017(2) 0.5557(4) 0.0326(14) Uani 1 1 d . U
H38 H 0.8938 0.8746 0.5563 0.039 Uiso 1 1 calc R U
C31 C 1.1474(5) 0.9015(2) 0.3394(4) 0.0299(14) Uani 1 1 d . U
C57 C 0.8172(6) 0.8159(3) 0.6524(5) 0.0437(19) Uani 1 1 d . U
H57 H 0.8755 0.8127 0.6531 0.052 Uiso 1 1 calc R U
C19 C 1.0166(5) 0.8423(2) 0.2607(4) 0.0289(14) Uani 1 1 d . U
C41 C 0.9322(6) 0.9824(3) 0.5547(4) 0.0379(17) Uani 1 1 d . U
H41 H 0.9421 1.0095 0.5544 0.045 Uiso 1 1 calc R U
C36 C 1.2253(5) 0.8791(3) 0.3534(5) 0.0395(17) Uani 1 1 d . U
H36 H 1.2232 0.8518 0.3591 0.047 Uiso 1 1 calc R U
C40 C 0.8463(5) 0.9680(3) 0.5364(4) 0.0368(16) Uani 1 1 d . U
H40 H 0.7984 0.9855 0.5235 0.044 Uiso 1 1 calc R U
C30 C 0.9230(5) 0.9306(2) 0.3589(5) 0.0343(15) Uani 1 1 d . U
H30 H 0.9409 0.9217 0.4090 0.041 Uiso 1 1 calc R U
C90 C 0.6340(6) 0.7888(3) 0.1901(5) 0.0399(17) Uani 1 1 d . U
H90 H 0.6474 0.7769 0.2376 0.048 Uiso 1 1 calc R U
C6 C 1.0279(5) 0.5545(2) 0.5810(4) 0.0335(15) Uani 1 1 d . U
H6 H 0.9793 0.5382 0.5764 0.040 Uiso 1 1 calc R U
C32 C 1.1535(6) 0.9418(2) 0.3340(5) 0.0371(16) Uani 1 1 d . U
H32 H 1.1025 0.9571 0.3248 0.045 Uiso 1 1 calc R U
C72 C 0.5684(6) 0.9134(3) 0.4272(5) 0.0429(17) Uani 1 1 d . U
H72 H 0.5583 0.8996 0.3819 0.051 Uiso 1 1 calc R U
C55 C 0.6627(5) 0.8265(2) 0.5813(5) 0.0342(15) Uani 1 1 d . U
C4 C 1.1837(6) 0.5687(3) 0.6395(5) 0.0415(18) Uani 1 1 d . U
H4 H 1.2392 0.5623 0.6740 0.050 Uiso 1 1 calc R U
C1 C 1.0173(5) 0.5878(2) 0.5350(4) 0.0284(14) Uani 1 1 d . U
C61 C 0.4736(6) 0.8226(3) 0.4989(5) 0.0409(17) Uani 1 1 d . U
C67 C 0.5785(5) 0.8930(2) 0.4941(5) 0.0324(14) Uani 1 1 d . U
C39 C 0.8315(5) 0.9272(3) 0.5373(5) 0.0383(17) Uani 1 1 d . U
H39 H 0.7740 0.9173 0.5256 0.046 Uiso 1 1 calc R U
C25 C 0.9617(5) 0.9148(2) 0.3080(4) 0.0302(14) Uani 1 1 d . U
C13 C 0.8266(5) 0.5755(3) 0.4896(5) 0.0381(16) Uani 1 1 d . U
C28 C 0.8343(6) 0.9745(3) 0.2605(5) 0.0433(18) Uani 1 1 d . U
H28 H 0.7936 0.9951 0.2449 0.052 Uiso 1 1 calc R U
C33 C 1.2354(6) 0.9604(3) 0.3420(5) 0.0405(17) Uani 1 1 d . U
H33 H 1.2383 0.9878 0.3395 0.049 Uiso 1 1 calc R U
C3 C 1.1741(6) 0.6018(3) 0.5934(5) 0.0397(17) Uani 1 1 d . U
H3 H 1.2234 0.6176 0.5976 0.048 Uiso 1 1 calc R U
C84 C 0.5925(6) 0.9095(3) 0.2297(6) 0.051(2) Uani 1 1 d . U
H84 H 0.6460 0.8958 0.2405 0.062 Uiso 1 1 calc R U
C7 C 0.9120(5) 0.5787(2) 0.3774(4) 0.0317(14) Uani 1 1 d . U
C8 C 0.9870(6) 0.5574(2) 0.3731(5) 0.0382(16) Uani 1 1 d . U
H8 H 1.0365 0.5534 0.4163 0.046 Uiso 1 1 calc R U
C58 C 0.7987(7) 0.8153(3) 0.7206(5) 0.048(2) Uani 1 1 d . U
H58 H 0.8441 0.8118 0.7669 0.058 Uiso 1 1 calc R U
C44 C 1.2156(6) 0.9204(3) 0.5582(5) 0.0467(19) Uani 1 1 d . U
H44 H 1.1834 0.9155 0.5073 0.056 Uiso 1 1 calc R U
C48 C 1.2312(7) 0.9154(3) 0.6895(6) 0.054(2) Uani 1 1 d . U
H48 H 1.2101 0.9070 0.7281 0.065 Uiso 1 1 calc R U
C29 C 0.8570(5) 0.9601(3) 0.3347(5) 0.0410(17) Uani 1 1 d . U
H29 H 0.8290 0.9698 0.3678 0.049 Uiso 1 1 calc R U
C87 C 0.5961(7) 0.8242(3) 0.0486(6) 0.052(2) Uani 1 1 d . U
H87 H 0.5834 0.8362 0.0011 0.063 Uiso 1 1 calc R U
C9 C 0.9845(7) 0.5426(3) 0.3028(5) 0.0457(19) Uani 1 1 d . U
H9 H 1.0333 0.5287 0.2990 0.055 Uiso 1 1 calc R U
C50 C 1.1015(7) 0.8107(3) 0.6686(5) 0.0458(19) Uani 1 1 d . U
H50 H 1.1175 0.8000 0.6289 0.055 Uiso 1 1 calc R U
C20 C 0.9532(6) 0.8138(3) 0.2604(5) 0.0449(18) Uani 1 1 d . U
H20 H 0.9322 0.8120 0.3014 0.054 Uiso 1 1 calc R U
C60 C 0.6452(6) 0.8248(3) 0.6497(5) 0.0446(18) Uani 1 1 d . U
H60 H 0.5866 0.8271 0.6488 0.053 Uiso 1 1 calc R U
C68 C 0.5947(6) 0.9139(3) 0.5623(5) 0.0470(18) Uani 1 1 d . U
H68 H 0.6033 0.9003 0.6077 0.056 Uiso 1 1 calc R U
C53 C 1.0522(7) 0.8420(3) 0.7855(5) 0.050(2) Uani 1 1 d . U
H53 H 1.0341 0.8524 0.8243 0.060 Uiso 1 1 calc R U
C52 C 1.0787(8) 0.8030(3) 0.7878(5) 0.057(2) Uani 1 1 d . U
H52 H 1.0811 0.7873 0.8296 0.069 Uiso 1 1 calc R U
C71 C 0.5733(7) 0.9547(3) 0.4278(6) 0.053(2) Uani 1 1 d . U
H71 H 0.5663 0.9686 0.3830 0.064 Uiso 1 1 calc R U
C34 C 1.3116(5) 0.9379(3) 0.3536(5) 0.0411(18) Uani 1 1 d . U
H34 H 1.3656 0.9498 0.3577 0.049 Uiso 1 1 calc R U
C26 C 0.9347(6) 0.9290(3) 0.2339(5) 0.0399(16) Uani 1 1 d . U
H26 H 0.9597 0.9184 0.1994 0.048 Uiso 1 1 calc R U
C62 C 0.4458(7) 0.7842(3) 0.4728(6) 0.060(2) Uani 1 1 d . U
H62 H 0.4811 0.7682 0.4540 0.072 Uiso 1 1 calc R U
C5 C 1.1107(5) 0.5451(2) 0.6342(5) 0.0379(17) Uani 1 1 d . U
H5 H 1.1168 0.5233 0.6659 0.045 Uiso 1 1 calc R U
C66 C 0.4191(6) 0.8456(3) 0.5259(6) 0.052(2) Uani 1 1 d . U
H66 H 0.4365 0.8712 0.5429 0.062 Uiso 1 1 calc R U
C54 C 1.0529(6) 0.8655(3) 0.7246(5) 0.0411(17) Uani 1 1 d . U
H54 H 1.0363 0.8920 0.7232 0.049 Uiso 1 1 calc R U
C80 C 0.4372(6) 0.9102(3) 0.2098(6) 0.0484(19) Uani 1 1 d . U
H80 H 0.3852 0.8967 0.2065 0.058 Uiso 1 1 calc R U
C18 C 0.7776(6) 0.5961(3) 0.5279(5) 0.0475(19) Uani 1 1 d . U
H18 H 0.7895 0.6227 0.5401 0.057 Uiso 1 1 calc R U
C27 C 0.8716(6) 0.9583(3) 0.2104(5) 0.0438(19) Uani 1 1 d . U
H27 H 0.8542 0.9673 0.1604 0.053 Uiso 1 1 calc R U
C12 C 0.8407(7) 0.5844(3) 0.3127(5) 0.050(2) Uani 1 1 d . U
H12 H 0.7921 0.5988 0.3155 0.060 Uiso 1 1 calc R U
C22 C 0.9518(6) 0.7901(3) 0.1389(5) 0.0457(19) Uani 1 1 d . U
H22 H 0.9300 0.7726 0.0983 0.055 Uiso 1 1 calc R U
C35 C 1.3052(6) 0.8971(3) 0.3590(5) 0.047(2) Uani 1 1 d . U
H35 H 1.3557 0.8816 0.3664 0.056 Uiso 1 1 calc R U
C46 C 1.3437(7) 0.9483(3) 0.6516(7) 0.060(2) Uani 1 1 d . U
H46 H 1.3973 0.9620 0.6638 0.072 Uiso 1 1 calc R U
C17 C 0.7103(7) 0.5765(4) 0.5481(7) 0.064(2) Uani 1 1 d . U
H17 H 0.6786 0.5899 0.5744 0.077 Uiso 1 1 calc R U
C69 C 0.5979(7) 0.9552(3) 0.5618(6) 0.053(2) Uani 1 1 d . U
H69 H 0.6064 0.9692 0.6067 0.064 Uiso 1 1 calc R U
C21 C 0.9214(7) 0.7883(3) 0.1994(6) 0.055(2) Uani 1 1 d . U
H21 H 0.8784 0.7697 0.1994 0.066 Uiso 1 1 calc R U
C63 C 0.3646(8) 0.7707(4) 0.4757(8) 0.074(3) Uani 1 1 d . U
H63 H 0.3463 0.7453 0.4586 0.089 Uiso 1 1 calc R U
C81 C 0.4344(7) 0.9516(3) 0.2002(7) 0.064(3) Uani 1 1 d . U
H81 H 0.3816 0.9654 0.1925 0.077 Uiso 1 1 calc R U
C14 C 0.8078(7) 0.5356(3) 0.4717(5) 0.0495(19) Uani 1 1 d . U
H14 H 0.8400 0.5217 0.4463 0.059 Uiso 1 1 calc R U
C45 C 1.2956(7) 0.9403(3) 0.5767(7) 0.060(2) Uani 1 1 d . U
H45 H 1.3171 0.9485 0.5383 0.071 Uiso 1 1 calc R U
C10 C 0.9127(7) 0.5481(3) 0.2395(5) 0.050(2) Uani 1 1 d . U
H10 H 0.9125 0.5377 0.1931 0.061 Uiso 1 1 calc R U
C51 C 1.1016(8) 0.7871(3) 0.7289(6) 0.057(2) Uani 1 1 d . U
H51 H 1.1172 0.7605 0.7298 0.068 Uiso 1 1 calc R U
C86 C 0.5560(6) 0.8379(3) 0.1000(5) 0.0473(19) Uani 1 1 d . U
H86 H 0.5167 0.8591 0.0871 0.057 Uiso 1 1 calc R U
C89 C 0.6741(6) 0.7752(3) 0.1384(5) 0.0467(19) Uani 1 1 d . U
H89 H 0.7141 0.7542 0.1516 0.056 Uiso 1 1 calc R U
C47 C 1.3124(7) 0.9361(4) 0.7079(7) 0.067(3) Uani 1 1 d . U
H47 H 1.3448 0.9414 0.7586 0.080 Uiso 1 1 calc R U
C73 C 0.4100(5) 0.8178(2) 0.2041(5) 0.0367(16) Uani 1 1 d . U
C76 C 0.2370(6) 0.7888(3) 0.1560(6) 0.051(2) Uani 1 1 d . U
H76 H 0.1793 0.7788 0.1403 0.061 Uiso 1 1 calc R U
C74 C 0.3665(6) 0.8120(3) 0.2554(6) 0.050(2) Uani 1 1 d . U
H74 H 0.3951 0.8178 0.3066 0.060 Uiso 1 1 calc R U
C88 C 0.6551(7) 0.7926(3) 0.0686(6) 0.052(2) Uani 1 1 d . U
H88 H 0.6818 0.7833 0.0343 0.062 Uiso 1 1 calc R U
C78 C 0.3656(6) 0.8100(3) 0.1272(6) 0.0504(19) Uani 1 1 d . U
H78 H 0.3938 0.8148 0.0916 0.060 Uiso 1 1 calc R U
C70 C 0.5887(7) 0.9749(3) 0.4965(6) 0.051(2) Uani 1 1 d . U
H70 H 0.5927 1.0024 0.4973 0.061 Uiso 1 1 calc R U
C77 C 0.2793(6) 0.7949(3) 0.1033(6) 0.053(2) Uani 1 1 d . U
H77 H 0.2506 0.7890 0.0522 0.064 Uiso 1 1 calc R U
C59 C 0.7110(7) 0.8200(3) 0.7181(5) 0.051(2) Uani 1 1 d . U
H59 H 0.6973 0.8199 0.7630 0.061 Uiso 1 1 calc R U
C75 C 0.2794(6) 0.7974(4) 0.2318(6) 0.058(2) Uani 1 1 d . U
H75 H 0.2502 0.7936 0.2671 0.070 Uiso 1 1 calc R U
C11 C 0.8391(8) 0.5691(3) 0.2436(5) 0.056(2) Uani 1 1 d . U
H11 H 0.7897 0.5729 0.2003 0.068 Uiso 1 1 calc R U
C15 C 0.7409(7) 0.5164(3) 0.4917(6) 0.060(2) Uani 1 1 d . U
H15 H 0.7292 0.4897 0.4804 0.072 Uiso 1 1 calc R U
C83 C 0.5899(7) 0.9512(3) 0.2190(7) 0.064(2) Uani 1 1 d . U
H83 H 0.6422 0.9648 0.2233 0.077 Uiso 1 1 calc R U
C65 C 0.3387(7) 0.8311(4) 0.5281(8) 0.066(3) Uani 1 1 d . U
H65 H 0.3030 0.8469 0.5470 0.079 Uiso 1 1 calc R U
C82 C 0.5120(7) 0.9714(3) 0.2026(7) 0.064(3) Uani 1 1 d . U
H82 H 0.5105 0.9985 0.1930 0.077 Uiso 1 1 calc R U
C16 C 0.6921(7) 0.5373(4) 0.5284(7) 0.063(3) Uani 1 1 d . U
H16 H 0.6462 0.5247 0.5400 0.076 Uiso 1 1 calc R U
C64 C 0.3106(7) 0.7935(4) 0.5026(8) 0.072(3) Uani 1 1 d . U
H64 H 0.2563 0.7838 0.5037 0.087 Uiso 1 1 calc R U

loop_
_atom_site_aniso_label
_atom_site_aniso_U_11
_atom_site_aniso_U_22
_atom_site_aniso_U_33
_atom_site_aniso_U_23
_atom_site_aniso_U_13
_atom_site_aniso_U_12
Ag2 0.0220(3) 0.0205(3) 0.0221(3) -0.00101(18) 0.0042(2) -0.00482(19)
Ag3 0.0172(3) 0.0280(3) 0.0317(3) -0.0024(2) 0.0019(2) 0.0023(2)
Ag1 0.0285(3) 0.0151(3) 0.0283(3) 0.00019(18) 0.0037(2) 0.00069(19)
P2 0.0289(9) 0.0247(9) 0.0212(8) -0.0008(7) 0.0055(7) -0.0045(7)
P4 0.0192(8) 0.0346(10) 0.0303(9) -0.0051(8) 0.0012(7) 0.0024(7)
P3 0.0247(8) 0.0241(9) 0.0226(8) -0.0017(6) 0.0042(7) -0.0038(7)
P5 0.0243(9) 0.0267(9) 0.0303(9) 0.0013(7) 0.0068(7) -0.0009(7)
P1 0.0277(9) 0.0178(8) 0.0263(8) 0.0000(6) 0.0046(7) -0.0003(7)
N4 0.019(2) 0.029(3) 0.027(3) 0.000(2) 0.005(2) 0.000(2)
N10 0.022(3) 0.022(3) 0.034(3) 0.001(2) 0.003(2) 0.003(2)
N6 0.020(2) 0.021(3) 0.031(3) 0.001(2) 0.007(2) 0.004(2)
C23 0.043(4) 0.035(4) 0.029(3) -0.002(3) 0.008(3) -0.001(3)
N5 0.018(2) 0.022(3) 0.029(3) 0.002(2) 0.006(2) -0.005(2)
C92 0.019(3) 0.022(3) 0.024(3) 0.003(2) 0.004(2) 0.000(2)
C49 0.034(3) 0.029(3) 0.029(3) -0.002(3) 0.009(3) 0.000(3)
N1 0.023(3) 0.022(3) 0.029(3) 0.003(2) 0.005(2) 0.003(2)
N9 0.029(3) 0.025(3) 0.037(3) 0.001(2) 0.006(2) -0.008(2)
C79 0.028(3) 0.037(3) 0.045(3) -0.007(3) 0.005(3) -0.001(3)
N2 0.021(3) 0.022(3) 0.038(3) 0.003(2) 0.005(2) -0.001(2)
C42 0.036(3) 0.034(4) 0.030(3) 0.002(3) 0.013(3) -0.001(3)
N7 0.025(3) 0.025(3) 0.036(3) 0.000(2) 0.003(2) -0.009(2)
N3 0.021(3) 0.029(3) 0.034(3) 0.007(2) 0.005(2) 0.003(2)
C85 0.027(3) 0.039(4) 0.037(3) -0.004(3) 0.011(3) 0.003(3)
C94 0.024(3) 0.024(3) 0.020(3) -0.001(2) 0.004(2) 0.005(2)
C91 0.022(3) 0.027(3) 0.018(3) 0.004(2) 0.002(2) 0.006(2)
C24 0.036(3) 0.036(4) 0.032(3) -0.002(3) 0.007(3) -0.003(3)
C37 0.027(3) 0.029(3) 0.024(3) -0.001(2) 0.008(2) -0.004(3)
N8 0.026(3) 0.029(3) 0.042(3) -0.002(3) 0.006(2) -0.004(2)
C95 0.016(3) 0.021(3) 0.027(3) 0.000(2) 0.005(2) -0.002(2)
C43 0.031(3) 0.032(3) 0.039(3) -0.002(3) 0.006(3) -0.004(3)
C56 0.037(4) 0.033(3) 0.031(3) 0.004(3) 0.006(3) -0.002(3)
C2 0.033(3) 0.028(3) 0.037(3) 0.003(3) 0.009(3) -0.006(3)
C93 0.020(3) 0.020(3) 0.034(3) 0.002(2) 0.005(2) 0.000(2)
C38 0.034(3) 0.031(3) 0.030(3) -0.002(3) 0.007(3) 0.000(3)
C31 0.034(3) 0.031(3) 0.022(3) 0.000(3) 0.006(2) -0.005(3)
C57 0.038(4) 0.044(4) 0.041(4) 0.006(3) 0.003(3) -0.002(3)
C19 0.031(3) 0.026(3) 0.029(3) -0.001(3) 0.009(3) -0.003(3)
C41 0.045(4) 0.030(4) 0.037(4) 0.006(3) 0.012(3) 0.006(3)
C36 0.029(3) 0.030(4) 0.052(4) 0.003(3) 0.004(3) 0.002(3)
C40 0.037(4) 0.038(4) 0.035(4) 0.003(3) 0.011(3) 0.013(3)
C30 0.033(3) 0.031(3) 0.036(3) -0.002(3) 0.008(3) -0.004(3)
C90 0.037(3) 0.038(4) 0.040(3) -0.001(3) 0.006(3) 0.007(3)
C6 0.037(3) 0.026(3) 0.034(3) 0.000(3) 0.009(3) 0.000(3)
C32 0.038(4) 0.033(4) 0.040(4) -0.002(3) 0.012(3) -0.001(3)
C72 0.046(4) 0.035(4) 0.048(4) 0.001(3) 0.016(3) -0.008(3)
C55 0.034(3) 0.029(3) 0.037(3) 0.001(3) 0.009(3) 0.006(3)
C4 0.034(4) 0.043(4) 0.041(4) 0.003(3) 0.004(3) 0.000(3)
C1 0.032(3) 0.023(3) 0.028(3) -0.002(2) 0.006(2) 0.000(3)
C61 0.034(3) 0.037(4) 0.051(4) 0.011(3) 0.012(3) 0.002(3)
C67 0.027(3) 0.025(3) 0.044(3) -0.001(3) 0.011(3) 0.007(3)
C39 0.029(3) 0.048(4) 0.036(4) -0.004(3) 0.009(3) -0.002(3)
C25 0.029(3) 0.028(3) 0.031(3) -0.001(3) 0.008(3) -0.008(3)
C13 0.036(3) 0.038(4) 0.036(3) 0.005(3) 0.006(3) 0.000(3)
C28 0.034(4) 0.035(4) 0.055(4) 0.004(3) 0.005(3) -0.003(3)
C33 0.036(4) 0.032(4) 0.053(4) -0.005(3) 0.014(3) -0.011(3)
C3 0.034(4) 0.036(4) 0.047(4) 0.001(3) 0.011(3) -0.002(3)
C84 0.028(4) 0.042(4) 0.080(5) -0.005(4) 0.012(4) -0.006(3)
C7 0.040(3) 0.025(3) 0.028(3) -0.001(3) 0.009(3) -0.004(3)
C8 0.049(4) 0.029(3) 0.035(3) 0.002(3) 0.012(3) 0.002(3)
C58 0.048(4) 0.047(5) 0.034(4) -0.003(3) -0.007(4) -0.001(4)
C44 0.043(4) 0.045(4) 0.047(4) 0.001(3) 0.008(3) -0.010(3)
C48 0.046(4) 0.059(4) 0.047(4) -0.009(4) 0.001(3) -0.012(4)
C29 0.034(4) 0.038(4) 0.049(4) -0.008(3) 0.012(3) -0.003(3)
C87 0.060(5) 0.057(5) 0.044(4) 0.008(4) 0.023(4) 0.014(4)
C9 0.062(5) 0.033(4) 0.044(4) -0.002(3) 0.021(4) 0.004(4)
C50 0.064(5) 0.037(4) 0.035(4) 0.001(3) 0.015(3) 0.007(4)
C20 0.053(4) 0.042(4) 0.040(4) -0.009(3) 0.016(3) -0.016(3)
C60 0.044(4) 0.051(4) 0.039(4) 0.001(3) 0.014(3) 0.003(3)
C68 0.048(4) 0.042(4) 0.049(4) -0.008(3) 0.012(3) -0.003(3)
C53 0.068(5) 0.052(5) 0.033(4) 0.004(3) 0.022(4) 0.006(4)
C52 0.081(6) 0.054(5) 0.037(4) 0.012(4) 0.019(4) 0.000(5)
C71 0.062(5) 0.035(4) 0.064(5) 0.009(4) 0.022(4) 0.000(4)
C34 0.030(4) 0.047(4) 0.041(4) -0.003(3) 0.005(3) -0.006(3)
C26 0.040(4) 0.043(4) 0.034(3) 0.000(3) 0.009(3) 0.000(3)
C62 0.053(4) 0.054(5) 0.068(5) 0.005(4) 0.015(4) -0.014(4)
C5 0.037(4) 0.032(4) 0.038(4) 0.004(3) 0.003(3) -0.001(3)
C66 0.040(4) 0.049(4) 0.068(4) 0.013(4) 0.021(3) 0.000(3)
C54 0.052(4) 0.036(4) 0.034(3) 0.003(3) 0.012(3) 0.005(3)
C80 0.029(3) 0.041(4) 0.070(5) -0.007(4) 0.009(3) -0.004(3)
C18 0.040(4) 0.048(4) 0.056(4) 0.010(4) 0.018(3) 0.009(4)
C27 0.040(4) 0.042(4) 0.040(4) 0.009(3) 0.000(3) -0.003(4)
C12 0.052(4) 0.046(4) 0.042(4) -0.002(3) 0.003(3) 0.004(4)
C22 0.055(5) 0.039(4) 0.038(4) -0.012(3) 0.009(3) -0.012(4)
C35 0.032(4) 0.046(5) 0.057(5) -0.001(4) 0.006(3) 0.005(4)
C46 0.040(4) 0.050(5) 0.079(6) 0.001(5) 0.004(4) -0.022(4)
C17 0.050(5) 0.072(6) 0.078(6) 0.022(5) 0.031(4) 0.016(5)
C69 0.053(5) 0.040(4) 0.068(5) -0.014(4) 0.021(4) -0.004(4)
C21 0.065(5) 0.051(5) 0.051(4) -0.014(4) 0.021(4) -0.029(4)
C63 0.059(5) 0.066(6) 0.095(6) 0.014(5) 0.023(5) -0.032(5)
C81 0.041(4) 0.044(5) 0.098(6) -0.002(5) 0.012(5) 0.006(4)
C14 0.053(4) 0.043(4) 0.049(4) 0.001(3) 0.010(3) -0.012(4)
C45 0.043(4) 0.062(5) 0.073(5) 0.004(5) 0.016(4) -0.024(4)
C10 0.077(5) 0.040(4) 0.037(4) -0.003(3) 0.022(4) -0.011(4)
C51 0.083(6) 0.042(5) 0.045(4) 0.008(4) 0.020(4) 0.008(5)
C86 0.045(4) 0.047(4) 0.046(4) 0.006(3) 0.010(3) 0.014(4)
C89 0.046(4) 0.043(4) 0.050(4) -0.002(4) 0.015(3) 0.005(4)
C47 0.051(5) 0.071(6) 0.064(5) -0.006(5) -0.001(4) -0.018(5)
C73 0.030(3) 0.032(3) 0.041(3) -0.008(3) 0.003(3) 0.000(3)
C76 0.027(4) 0.053(5) 0.064(5) -0.016(4) 0.004(4) -0.004(4)
C74 0.036(4) 0.063(5) 0.046(4) -0.012(4) 0.007(3) -0.007(4)
C88 0.060(5) 0.051(5) 0.050(4) -0.004(4) 0.026(4) 0.010(4)
C78 0.035(4) 0.063(5) 0.048(4) -0.008(4) 0.008(3) -0.003(4)
C70 0.055(5) 0.030(4) 0.069(5) -0.006(4) 0.023(4) -0.006(4)
C77 0.033(4) 0.063(5) 0.051(5) -0.017(4) -0.001(4) -0.006(4)
C59 0.061(5) 0.061(5) 0.030(4) -0.001(4) 0.013(4) 0.005(4)
C75 0.035(4) 0.077(6) 0.063(5) -0.017(5) 0.016(4) -0.016(4)
C11 0.067(5) 0.061(5) 0.032(4) -0.004(4) 0.004(4) -0.007(5)
C15 0.054(5) 0.052(5) 0.069(5) 0.008(4) 0.015(4) -0.027(4)
C83 0.040(4) 0.051(5) 0.098(6) -0.010(5) 0.018(4) -0.008(4)
C65 0.044(5) 0.064(6) 0.093(6) 0.025(5) 0.026(5) 0.003(4)
C82 0.050(5) 0.037(5) 0.098(6) -0.010(5) 0.014(5) -0.007(4)
C16 0.047(5) 0.073(6) 0.068(5) 0.020(5) 0.017(4) -0.012(5)
C64 0.043(5) 0.079(6) 0.093(6) 0.030(5) 0.019(5) -0.008(5)

loop_
_atom_type_symbol
_atom_type_description
_atom_type_scat_dispersion_real
_atom_type_scat_dispersion_imag
_atom_type_scat_source
C C 0.0033 0.0016 'International Tables Vol C Tables 4.2.6.8 and 6.1.1.4'
H H 0.0000 0.0000 'International Tables Vol C Tables 4.2.6.8 and 6.1.1.4'
N N 0.0061 0.0033 'International Tables Vol C Tables 4.2.6.8 and 6.1.1.4'
O O 0.0106 0.0060 'International Tables Vol C Tables 4.2.6.8 and 6.1.1.4'
P P 0.1023 0.0942 'International Tables Vol C Tables 4.2.6.8 and 6.1.1.4'
Ag Ag -0.8971 1.1015 'International Tables Vol C Tables 4.2.6.8 and 6.1.1.4'

loop_
_geom_angle_atom_site_label_1
_geom_angle_atom_site_label_2
_geom_angle_atom_site_label_3
_geom_angle
N4 Ag2 N5 72.0(2)
N4 Ag2 P3 115.80(14)
N5 Ag2 P3 106.84(15)
N4 Ag2 P2 115.04(15)
N5 Ag2 P2 100.94(15)
P3 Ag2 P2 127.30(7)
N6 Ag3 N7 71.0(2)
N6 Ag3 P4 109.22(16)
N7 Ag3 P4 111.54(15)
N6 Ag3 P5 108.50(16)
N7 Ag3 P5 112.63(16)
P4 Ag3 P5 128.85(7)
N1 Ag1 N10 95.5(2)
N1 Ag1 P1 132.70(16)
N10 Ag1 P1 131.76(17)
C31 P2 C25 103.2(3)
C31 P2 C19 105.9(3)
C25 P2 C19 102.0(3)
C31 P2 Ag2 118.6(2)
C25 P2 Ag2 111.4(2)
C19 P2 Ag2 113.9(2)
C73 P4 C85 104.8(4)
C73 P4 C79 104.8(4)
C85 P4 C79 102.0(4)
C73 P4 Ag3 113.0(3)
C85 P4 Ag3 115.5(3)
C79 P4 Ag3 115.5(3)
C37 P3 C43 105.5(4)
C37 P3 C49 103.6(3)
C43 P3 C49 106.2(4)
C37 P3 Ag2 106.5(2)
C43 P3 Ag2 114.7(3)
C49 P3 Ag2 118.9(3)
C61 P5 C55 104.8(4)
C61 P5 C67 106.2(4)
C55 P5 C67 101.0(4)
C61 P5 Ag3 114.0(3)
C55 P5 Ag3 118.6(3)
C67 P5 Ag3 110.9(3)
C13 P1 C1 106.5(4)
C13 P1 C7 103.4(4)
C1 P1 C7 104.7(4)
C13 P1 Ag1 114.1(3)
C1 P1 Ag1 116.5(2)
C7 P1 Ag1 110.5(3)
C91 N4 N3 104.6(6)
C91 N4 Ag2 115.8(4)
N3 N4 Ag2 139.5(4)
C95 N10 N9 106.2(5)
C95 N10 Ag1 136.5(5)
N9 N10 Ag1 117.3(4)
C93 N6 C94 105.1(6)
C93 N6 Ag3 135.7(5)
C94 N6 Ag3 118.5(4)
C24 C23 C22 120.1(8)
C93 N5 C92 104.0(5)
C93 N5 Ag2 139.8(5)
C92 N5 Ag2 116.2(4)
N5 C92 C94 107.7(6)
N5 C92 C91 115.8(6)
C94 C92 C91 136.4(7)
C54 C49 C50 119.0(8)
C54 C49 P3 122.8(6)
C50 C49 P3 118.2(6)
C91 N1 N2 105.3(6)
C91 N1 Ag1 136.6(5)
N2 N1 Ag1 117.7(4)
N8 N9 N10 108.4(6)
C80 C79 C84 119.4(8)
C80 C79 P4 123.9(7)
C84 C79 P4 116.6(7)
N3 N2 N1 109.3(6)
C37 C42 C41 121.0(8)
C95 N7 N8 106.4(6)
C95 N7 Ag3 112.8(4)
N8 N7 Ag3 140.2(5)
N2 N3 N4 109.9(5)
C90 C85 C86 119.7(8)
C90 C85 P4 118.0(6)
C86 C85 P4 122.2(6)
N6 C94 C92 107.8(6)
N6 C94 C95 116.2(6)
C92 C94 C95 136.0(6)
N1 C91 N4 110.9(6)
N1 C91 C92 129.0(6)
N4 C91 C92 120.0(6)
C23 C24 C19 120.2(8)
C42 C37 C38 118.2(7)
C42 C37 P3 124.0(6)
C38 C37 P3 117.3(6)
N9 N8 N7 109.2(6)
N7 C95 N10 109.9(6)
N7 C95 C94 120.7(6)
N10 C95 C94 129.5(6)
C44 C43 C48 118.7(8)
C44 C43 P3 117.6(6)
C48 C43 P3 123.6(7)
C55 C56 C57 120.7(8)
C3 C2 C1 119.7(7)
N6 C93 N5 115.3(6)
C39 C38 C37 121.5(8)
C32 C31 C36 118.0(7)
C32 C31 P2 123.0(6)
C36 C31 P2 118.6(6)
C56 C57 C58 120.5(9)
C24 C19 C20 119.0(7)
C24 C19 P2 125.1(6)
C20 C19 P2 115.8(6)
C40 C41 C42 120.2(8)
C35 C36 C31 120.7(8)
C41 C40 C39 119.9(7)
C25 C30 C29 120.3(8)
C85 C90 C89 120.1(8)
C1 C6 C5 120.8(7)
C31 C32 C33 121.4(8)
C67 C72 C71 120.1(9)
C56 C55 C60 118.0(8)
C56 C55 P5 118.2(6)
C60 C55 P5 123.7(7)
C5 C4 C3 120.1(8)
C6 C1 C2 118.8(7)
C6 C1 P1 123.5(6)
C2 C1 P1 117.7(6)
C66 C61 C62 118.9(9)
C66 C61 P5 125.2(7)
C62 C61 P5 115.9(7)
C72 C67 C68 119.7(8)
C72 C67 P5 117.2(6)
C68 C67 P5 122.9(7)
C38 C39 C40 119.1(8)
C26 C25 C30 118.7(7)
C26 C25 P2 122.1(6)
C30 C25 P2 119.2(6)
C14 C13 C18 119.2(9)
C14 C13 P1 122.7(7)
C18 C13 P1 118.0(7)
C27 C28 C29 120.4(8)
C34 C33 C32 120.1(8)
C2 C3 C4 120.9(8)
C79 C84 C83 119.3(9)
C12 C7 C8 119.4(8)
C12 C7 P1 119.1(7)
C8 C7 P1 121.3(6)
C9 C8 C7 118.2(8)
C59 C58 C57 118.7(8)
C43 C44 C45 120.9(9)
C43 C48 C47 119.9(10)
C28 C29 C30 119.0(8)
C88 C87 C86 119.6(9)
C10 C9 C8 121.6(9)
C51 C50 C49 120.8(9)
C21 C20 C19 120.1(8)
C59 C60 C55 122.2(9)
C69 C68 C67 119.6(9)
C52 C53 C54 119.1(9)
C51 C52 C53 120.5(9)
C70 C71 C72 119.1(9)
C33 C34 C35 118.3(8)
C27 C26 C25 121.2(8)
C63 C62 C61 118.8(12)
C4 C5 C6 119.6(8)
C61 C66 C65 120.7(11)
C49 C54 C53 120.8(8)
C79 C80 C81 121.6(9)
C13 C18 C17 120.0(10)
C26 C27 C28 120.4(8)
C7 C12 C11 121.5(10)
C21 C22 C23 119.5(8)
C34 C35 C36 121.3(8)
C47 C46 C45 119.6(9)
C16 C17 C18 119.5(11)
C70 C69 C68 120.4(9)
C22 C21 C20 121.1(9)
C64 C63 C62 122.5(12)
C82 C81 C80 118.8(10)
C13 C14 C15 120.5(10)
C46 C45 C44 120.6(10)
C9 C10 C11 120.2(9)
C52 C51 C50 119.7(10)
C87 C86 C85 120.0(8)
C88 C89 C90 120.4(9)
C46 C47 C48 120.3(10)
C74 C73 C78 119.1(8)
C74 C73 P4 117.6(6)
C78 C73 P4 123.4(7)
C77 C76 C75 120.5(8)
C73 C74 C75 120.7(9)
C89 C88 C87 120.2(9)
C77 C78 C73 120.6(9)
C69 C70 C71 121.1(9)
C76 C77 C78 119.4(9)
C60 C59 C58 119.8(9)
C76 C75 C74 119.6(9)
C12 C11 C10 119.1(9)
C16 C15 C14 119.6(10)
C82 C83 C84 120.7(10)
C66 C65 C64 121.0(12)
C83 C82 C81 120.0(10)
C17 C16 C15 121.2(10)
C63 C64 C65 118.2(10)

loop_
_geom_bond_atom_site_label_1
_geom_bond_atom_site_label_2
_geom_bond_distance
Ag2 N4 2.321(6)
Ag2 N5 2.341(6)
Ag2 P3 2.4301(18)
Ag2 P2 2.4482(18)
Ag3 N6 2.285(6)
Ag3 N7 2.434(6)
Ag3 P4 2.447(2)
Ag3 P5 2.452(2)
Ag1 N1 2.210(6)
Ag1 N10 2.220(6)
Ag1 P1 2.3443(19)
P2 C31 1.819(8)
P2 C25 1.822(8)
P2 C19 1.826(7)
P4 C73 1.820(8)
P4 C85 1.824(8)
P4 C79 1.826(9)
P3 C37 1.822(8)
P3 C43 1.829(8)
P3 C49 1.827(8)
P5 C61 1.818(9)
P5 C55 1.835(8)
P5 C67 1.841(8)
P1 C13 1.807(9)
P1 C1 1.811(7)
P1 C7 1.816(7)
N4 C91 1.351(9)
N4 N3 1.364(9)
N10 C95 1.339(9)
N10 N9 1.362(9)
N6 C93 1.304(9)
N6 C94 1.377(9)
C23 C24 1.389(11)
C23 C22 1.390(13)
N5 C93 1.336(9)
N5 C92 1.383(9)
C92 C94 1.387(9)
C92 C91 1.460(9)
C49 C54 1.375(11)
C49 C50 1.381(12)
N1 C91 1.340(9)
N1 N2 1.363(8)
N9 N8 1.312(9)
C79 C80 1.365(12)
C79 C84 1.387(12)
N2 N3 1.303(9)
C42 C37 1.379(11)
C42 C41 1.393(11)
N7 C95 1.331(9)
N7 N8 1.354(9)
C85 C90 1.377(12)
C85 C86 1.390(12)
C94 C95 1.454(10)
C24 C19 1.390(11)
C37 C38 1.406(10)
C43 C44 1.376(12)
C43 C48 1.388(12)
C56 C55 1.377(12)
C56 C57 1.388(12)
C2 C3 1.379(11)
C2 C1 1.418(11)
C38 C39 1.383(12)
C31 C32 1.370(11)
C31 C36 1.401(11)
C57 C58 1.394(14)
C19 C20 1.391(12)
C41 C40 1.383(12)
C36 C35 1.384(12)
C40 C39 1.400(12)
C30 C25 1.395(11)
C30 C29 1.410(12)
C90 C89 1.395(12)
C6 C1 1.389(11)
C6 C5 1.398(11)
C32 C33 1.410(11)
C72 C67 1.384(12)
C72 C71 1.398(13)
C55 C60 1.391(12)
C4 C5 1.383(12)
C4 C3 1.388(12)
C61 C66 1.378(14)
C61 C62 1.402(14)
C67 C68 1.398(12)
C25 C26 1.387(11)
C13 C14 1.397(13)
C13 C18 1.404(13)
C28 C27 1.373(13)
C28 C29 1.392(13)
C33 C34 1.387(12)
C84 C83 1.422(15)
C7 C12 1.366(12)
C7 C8 1.420(12)
C8 C9 1.388(12)
C58 C59 1.390(15)
C44 C45 1.380(13)
C48 C47 1.408(15)
C87 C88 1.389(14)
C87 C86 1.393(13)
C9 C10 1.355(14)
C50 C51 1.377(13)
C20 C21 1.381(13)
C60 C59 1.365(13)
C68 C69 1.397(14)
C53 C52 1.381(15)
C53 C54 1.387(12)
C52 C51 1.372(15)
C71 C70 1.395(15)
C34 C35 1.385(13)
C26 C27 1.376(13)
C62 C63 1.388(15)
C66 C65 1.384(14)
C80 C81 1.409(14)
C18 C17 1.411(14)
C12 C11 1.376(14)
C22 C21 1.364(14)
C46 C47 1.364(17)
C46 C45 1.376(16)
C17 C16 1.378(18)
C69 C70 1.350(15)
C63 C64 1.365(19)
C81 C82 1.393(15)
C14 C15 1.397(13)
C10 C11 1.395(15)
C89 C88 1.365(14)
C73 C74 1.366(13)
C73 C78 1.396(12)
C76 C77 1.375(15)
C76 C75 1.379(14)
C74 C75 1.398(13)
C78 C77 1.392(13)
C15 C16 1.387(17)
C83 C82 1.360(15)
C65 C64 1.377(19)
